data_4334192
loop_
_publ_author_name
'Mansura Khatun'
'Stanislav S. Stoyko'
'Arthur Mar'

_publ_contact_author_address
; Department of Chemistry
  University of Alberta
  Edmonton, AB
  Canada  T6G 2G2
;
_publ_contact_author_email arthur.mar@ualberta.ca
_publ_contact_author_fax '(780) 492-8231'
_publ_contact_author_name 'Dr. Arthur Mar'
_publ_contact_author_phone '(780) 492-5592'
_publ_section_title
;
 Quaternary Arsenides AM1.5Tt0.5As2 (A= Na, K, Rb; M= Zn, Cd; Tt= Si, Ge,
 Sn): Size Effects in CaAl2Si2- and ThCr2Si2-Type Structures
;
_journal_name_full 'Inorganic Chemistry'
_journal_page_first 3148
_journal_page_last 3158
_journal_paper_doi 10.1021/ic302627n
_journal_volume 52
_journal_year 2013
_chemical_formula_structural 'K Zn1.5 Sn0.5 As2'
_chemical_formula_sum 'As2 K Sn0.46 Zn1.54'
_chemical_formula_weight 346.34
_chemical_name_common 'Potassium zinc tin arsenide (1/1.5/0.5/2)'
_chemical_name_systematic 'Potassium zinc tin arsenide (1/1.5/0.5/2)'
_space_group_IT_number 164
_symmetry_cell_setting trigonal
_symmetry_space_group_name_Hall '-P 3 2"'
_symmetry_space_group_name_H-M 'P -3 m 1'
_atom_sites_solution_primary direct
_atom_sites_solution_secondary difmap
_audit_creation_method SHELXL-97
_cell_angle_alpha 90.00
_cell_angle_beta 90.00
_cell_angle_gamma 120.00
_cell_formula_units_Z 1
_cell_length_a 4.1985(5)
_cell_length_b 4.1985(5)
_cell_length_c 8.1471(9)
_cell_measurement_reflns_used 3572
_cell_measurement_temperature 173(2)
_cell_measurement_theta_max 33.09
_cell_measurement_theta_min 2.50
_cell_volume 124.37(3)
_computing_cell_refinement 'Bruker SAINT 7.68A (Bruker, 2009)'
_computing_data_collection 'Bruker SMART 5.054 (Bruker, 1999)'
_computing_data_reduction 'Bruker SAINT 7.68A'
_computing_molecular_graphics 'ATOMS 5.1 (Dowty, 1999)'
_computing_publication_material 'Bruker SHELXTL 6.12'
_computing_structure_refinement 'Bruker SHELXTL 6.12'
_computing_structure_solution 'Bruker SHELXTL 6.12'
_diffrn_ambient_temperature 173(2)
_diffrn_measured_fraction_theta_full 0.995
_diffrn_measured_fraction_theta_max 0.995
_diffrn_measurement_device_type 'Bruker PLATFORM APEX II CCD'
_diffrn_measurement_method '\w scans'
_diffrn_radiation_monochromator graphite
_diffrn_radiation_source 'fine-focus sealed tube'
_diffrn_radiation_type MoK\a
_diffrn_radiation_wavelength 0.71073
_diffrn_reflns_av_R_equivalents 0.0192
_diffrn_reflns_av_sigmaI/netI 0.0095
_diffrn_reflns_limit_h_max 6
_diffrn_reflns_limit_h_min -6
_diffrn_reflns_limit_k_max 6
_diffrn_reflns_limit_k_min -6
_diffrn_reflns_limit_l_max 12
_diffrn_reflns_limit_l_min -12
_diffrn_reflns_number 1776
_diffrn_reflns_theta_full 33.09
_diffrn_reflns_theta_max 33.09
_diffrn_reflns_theta_min 2.50
_diffrn_standards_number 0
_exptl_absorpt_coefficient_mu 23.587
_exptl_absorpt_correction_T_max 0.3476
_exptl_absorpt_correction_T_min 0.1058
_exptl_absorpt_correction_type numerical
_exptl_absorpt_process_details 'Bruker SHELXTL 6.12 (Sheldrick, 2001)'
_exptl_crystal_colour grey
_exptl_crystal_density_diffrn 4.624
_exptl_crystal_description plate
_exptl_crystal_F_000 155
_exptl_crystal_size_max 0.16
_exptl_crystal_size_mid 0.14
_exptl_crystal_size_min 0.07
_refine_diff_density_max 1.762
_refine_diff_density_min -0.779
_refine_diff_density_rms 0.109
_refine_ls_extinction_coef 0.025(3)
_refine_ls_extinction_expression Fc^*^=kFc[1+0.001xFc^2^\l^3^/sin(2\q)]^-1/4^
_refine_ls_extinction_method SHELXL
_refine_ls_goodness_of_fit_ref 1.173
_refine_ls_matrix_type full
_refine_ls_number_parameters 12
_refine_ls_number_reflns 219
_refine_ls_number_restraints 0
_refine_ls_restrained_S_all 1.173
_refine_ls_R_factor_all 0.0131
_refine_ls_R_factor_gt 0.0130
_refine_ls_shift/su_max 0.000
_refine_ls_shift/su_mean 0.000
_refine_ls_structure_factor_coef Fsqd
_refine_ls_weighting_details 'calc w=1/[\s^2^(Fo^2^)+(0.0149P)^2^+0.1273P] where P=(Fo^2^+2Fc^2^)/3'
_refine_ls_weighting_scheme calc
_refine_ls_wR_factor_gt 0.0316
_refine_ls_wR_factor_ref 0.0317
_reflns_number_gt 216
_reflns_number_total 219
_reflns_threshold_expression I>2\s(I)
_cod_data_source_file ic302627n_si_002_06.cif
_cod_data_source_block KZn1.5Sn0.5As2
_cod_database_code 4334192

loop_
_symmetry_equiv_pos_as_xyz
'x, y, z'
'-y, x-y, z'
'-x+y, -x, z'
'y, x, -z'
'x-y, -y, -z'
'-x, -x+y, -z'
'-x, -y, -z'
'y, -x+y, -z'
'x-y, x, -z'
'-y, -x, z'
'-x+y, y, z'
'x, x-y, z'

loop_
_atom_site_label
_atom_site_type_symbol
_atom_site_fract_x
_atom_site_fract_y
_atom_site_fract_z
_atom_site_U_iso_or_equiv
_atom_site_adp_type
_atom_site_occupancy
_atom_site_symmetry_multiplicity
_atom_site_calc_flag
_atom_site_refinement_flags
K K 0.0000 0.0000 0.0000 0.0170(2) Uani 1 12 d S
Zn Zn 0.3333 0.6667 0.62324(5) 0.01539(16) Uani 0.769(6) 6 d SP
Sn Sn 0.3333 0.6667 0.62324(5) 0.01539(16) Uani 0.232(6) 6 d SP
As As 0.3333 0.6667 0.28507(5) 0.01330(14) Uani 1 6 d S

loop_
_atom_site_aniso_label
_atom_site_aniso_U_11
_atom_site_aniso_U_22
_atom_site_aniso_U_33
_atom_site_aniso_U_23
_atom_site_aniso_U_13
_atom_site_aniso_U_12
K 0.0167(3) 0.0167(3) 0.0175(5) 0.000 0.000 0.00834(15)
Zn 0.01165(16) 0.01165(16) 0.0229(2) 0.000 0.000 0.00583(8)
Sn 0.01165(16) 0.01165(16) 0.0229(2) 0.000 0.000 0.00583(8)
As 0.01136(15) 0.01136(15) 0.0172(2) 0.000 0.000 0.00568(7)

loop_
_atom_type_symbol
_atom_type_description
_atom_type_scat_dispersion_real
_atom_type_scat_dispersion_imag
_atom_type_scat_source
K K 0.2009 0.2494 'International Tables Vol C Tables 4.2.6.8 and 6.1.1.4'
Zn Zn 0.2839 1.4301 'International Tables Vol C Tables 4.2.6.8 and 6.1.1.4'
As As 0.0499 2.0058 'International Tables Vol C Tables 4.2.6.8 and 6.1.1.4'
Sn Sn -0.6537 1.4246 'International Tables Vol C Tables 4.2.6.8 and 6.1.1.4'

loop_
_geom_angle_atom_site_label_1
_geom_angle_atom_site_label_2
_geom_angle_atom_site_label_3
_geom_angle
_geom_angle_site_symmetry_1
_geom_angle_site_symmetry_3
As K As 180.000(9) 7 .
As K As 77.412(10) 7 7_565
As K As 102.588(10) . 7_565
As K As 102.588(10) 7 1_545
As K As 77.412(10) . 1_545
As K As 180.000(9) 7_565 1_545
As K As 77.412(10) 7 7_665
As K As 102.588(10) . 7_665
As K As 77.412(10) 7_565 7_665
As K As 102.588(10) 1_545 7_665
As K As 102.588(10) 7 1_445
As K As 77.412(10) . 1_445
As K As 102.588(10) 7_565 1_445
As K As 77.412(10) 1_545 1_445
As K As 180.0 7_665 1_445
As K Sn 140.058(4) 7 7_666
As K Sn 39.942(4) . 7_666
As K Sn 140.058(4) 7_565 7_666
As K Sn 39.942(4) 1_545 7_666
As K Sn 95.477(11) 7_665 7_666
As K Sn 84.523(11) 1_445 7_666
As K Sn 39.942(4) 7 1_444
As K Sn 140.058(4) . 1_444
As K Sn 39.942(4) 7_565 1_444
As K Sn 140.058(4) 1_545 1_444
As K Sn 84.523(11) 7_665 1_444
As K Sn 95.477(11) 1_445 1_444
Sn K Sn 180.000(7) 7_666 1_444
As K Zn 39.942(4) 7 1_444
As K Zn 140.058(4) . 1_444
As K Zn 39.942(4) 7_565 1_444
As K Zn 140.058(4) 1_545 1_444
As K Zn 84.523(11) 7_665 1_444
As K Zn 95.477(11) 1_445 1_444
Sn K Zn 180.000(7) 7_666 1_444
Sn K Zn 0.000(7) 1_444 1_444
As K Zn 140.058(4) 7 7_666
As K Zn 39.942(4) . 7_666
As K Zn 140.058(4) 7_565 7_666
As K Zn 39.942(4) 1_545 7_666
As K Zn 95.477(11) 7_665 7_666
As K Zn 84.523(11) 1_445 7_666
Sn K Zn 0.000(7) 7_666 7_666
Sn K Zn 180.000(7) 1_444 7_666
Zn K Zn 180.000(7) 1_444 7_666
As K Sn 140.058(4) 7 7_566
As K Sn 39.942(4) . 7_566
As K Sn 95.477(11) 7_565 7_566
As K Sn 84.523(11) 1_545 7_566
As K Sn 140.058(4) 7_665 7_566
As K Sn 39.942(4) 1_445 7_566
Sn K Sn 64.922(9) 7_666 7_566
Sn K Sn 115.078(9) 1_444 7_566
Zn K Sn 115.078(9) 1_444 7_566
Zn K Sn 64.922(9) 7_666 7_566
As K Sn 39.942(4) 7 1_544
As K Sn 140.058(4) . 1_544
As K Sn 84.523(11) 7_565 1_544
As K Sn 95.477(11) 1_545 1_544
As K Sn 39.942(4) 7_665 1_544
As K Sn 140.058(4) 1_445 1_544
Sn K Sn 115.078(9) 7_666 1_544
Sn K Sn 64.922(9) 1_444 1_544
Zn K Sn 64.922(9) 1_444 1_544
Zn K Sn 115.078(9) 7_666 1_544
Sn K Sn 180.0 7_566 1_544
As Zn As 111.711(12) 7_676 7_566
As Zn As 111.711(12) 7_676 7_666
As Zn As 111.711(12) 7_566 7_666
As Zn As 107.127(13) 7_676 .
As Zn As 107.127(13) 7_566 .
As Zn As 107.127(13) 7_666 .
As Zn Sn 123.768(8) 7_676 7_566
As Zn Sn 56.766(11) 7_566 7_566
As Zn Sn 123.768(9) 7_666 7_566
As Zn Sn 50.360(12) . 7_566
As Zn Zn 123.768(8) 7_676 7_566
As Zn Zn 56.766(11) 7_566 7_566
As Zn Zn 123.768(9) 7_666 7_566
As Zn Zn 50.360(12) . 7_566
Sn Zn Zn 0.0 7_566 7_566
As Zn Sn 56.766(11) 7_676 7_676
As Zn Sn 123.768(9) 7_566 7_676
As Zn Sn 123.768(9) 7_666 7_676
As Zn Sn 50.360(12) . 7_676
Sn Zn Sn 83.657(18) 7_566 7_676
Zn Zn Sn 83.657(18) 7_566 7_676
As Zn Zn 56.766(11) 7_676 7_676
As Zn Zn 123.768(9) 7_566 7_676
As Zn Zn 123.768(9) 7_666 7_676
As Zn Zn 50.360(12) . 7_676
Sn Zn Zn 83.657(18) 7_566 7_676
Zn Zn Zn 83.657(18) 7_566 7_676
Sn Zn Zn 0.000(11) 7_676 7_676
As Zn Zn 123.768(9) 7_676 7_666
As Zn Zn 123.768(9) 7_566 7_666
As Zn Zn 56.766(11) 7_666 7_666
As Zn Zn 50.360(12) . 7_666
Sn Zn Zn 83.657(18) 7_566 7_666
Zn Zn Zn 83.657(18) 7_566 7_666
Sn Zn Zn 83.657(18) 7_676 7_666
Zn Zn Zn 83.657(18) 7_676 7_666
As Zn Sn 123.768(9) 7_676 7_666
As Zn Sn 123.768(9) 7_566 7_666
As Zn Sn 56.766(11) 7_666 7_666
As Zn Sn 50.360(12) . 7_666
Sn Zn Sn 83.657(18) 7_566 7_666
Zn Zn Sn 83.657(18) 7_566 7_666
Sn Zn Sn 83.657(18) 7_676 7_666
Zn Zn Sn 83.657(18) 7_676 7_666
Zn Zn Sn 0.000(11) 7_666 7_666
As Zn K 58.180(9) 7_676 1_666
As Zn K 111.172(17) 7_566 1_666
As Zn K 58.180(9) 7_666 1_666
As Zn K 141.701(6) . 1_666
Sn Zn K 167.938(15) 7_566 1_666
Zn Zn K 167.938(15) 7_566 1_666
Sn Zn K 105.191(10) 7_676 1_666
Zn Zn K 105.191(10) 7_676 1_666
Zn Zn K 105.191(10) 7_666 1_666
Sn Zn K 105.191(10) 7_666 1_666
As Zn K 58.180(9) 7_676 1_566
As Zn K 58.180(9) 7_566 1_566
As Zn K 111.172(17) 7_666 1_566
As Zn K 141.701(6) . 1_566
Sn Zn K 105.191(10) 7_566 1_566
Zn Zn K 105.191(10) 7_566 1_566
Sn Zn K 105.191(10) 7_676 1_566
Zn Zn K 105.191(10) 7_676 1_566
Zn Zn K 167.938(15) 7_666 1_566
Sn Zn K 167.938(15) 7_666 1_566
K Zn K 64.922(9) 1_666 1_566
Sn As Zn 0.000(17) 7_676 7_676
Sn As Sn 111.711(12) 7_676 7_566
Zn As Sn 111.711(12) 7_676 7_566
Sn As Zn 111.711(12) 7_676 7_566
Zn As Zn 111.711(12) 7_676 7_566
Sn As Zn 0.0 7_566 7_566
Sn As Sn 111.711(12) 7_676 7_666
Zn As Sn 111.711(12) 7_676 7_666
Sn As Sn 111.711(12) 7_566 7_666
Zn As Sn 111.711(12) 7_566 7_666
Sn As Zn 111.711(12) 7_676 7_666
Zn As Zn 111.711(12) 7_676 7_666
Sn As Zn 111.711(12) 7_566 7_666
Zn As Zn 111.711(12) 7_566 7_666
Sn As Zn 0.000(17) 7_666 7_666
Sn As Zn 72.873(13) 7_676 .
Zn As Zn 72.873(13) 7_676 .
Sn As Zn 72.873(13) 7_566 .
Zn As Zn 72.873(13) 7_566 .
Sn As Zn 72.873(13) 7_666 .
Zn As Zn 72.873(13) 7_666 .
Sn As K 153.351(17) 7_676 .
Zn As K 153.351(17) 7_676 .
Sn As K 81.878(9) 7_566 .
Zn As K 81.878(9) 7_566 .
Sn As K 81.878(9) 7_666 .
Zn As K 81.878(9) 7_666 .
Zn As K 133.775(7) . .
Sn As K 81.878(9) 7_676 1_565
Zn As K 81.878(9) 7_676 1_565
Sn As K 81.878(9) 7_566 1_565
Zn As K 81.878(9) 7_566 1_565
Sn As K 153.351(17) 7_666 1_565
Zn As K 153.351(17) 7_666 1_565
Zn As K 133.775(7) . 1_565
K As K 77.412(10) . 1_565
Sn As K 81.878(9) 7_676 1_665
Zn As K 81.878(9) 7_676 1_665
Sn As K 153.351(17) 7_566 1_665
Zn As K 153.351(17) 7_566 1_665
Sn As K 81.878(9) 7_666 1_665
Zn As K 81.878(9) 7_666 1_665
Zn As K 133.775(7) . 1_665
K As K 77.412(10) . 1_665
K As K 77.412(10) 1_565 1_665

loop_
_geom_bond_atom_site_label_1
_geom_bond_atom_site_label_2
_geom_bond_distance
_geom_bond_site_symmetry_2
K As 3.3571(4) 7
K As 3.3571(4) .
K As 3.3571(4) 7_565
K As 3.3571(4) 1_545
K As 3.3571(4) 7_665
K As 3.3571(4) 1_445
K Sn 3.9112(4) 7_666
K Sn 3.9112(4) 1_444
K Zn 3.9112(4) 1_444
K Zn 3.9112(4) 7_666
K Sn 3.9112(5) 7_566
K Sn 3.9112(5) 1_544
Zn As 2.5365(3) 7_676
Zn As 2.5365(3) 7_566
Zn As 2.5365(3) 7_666
Zn As 2.7551(6) .
Zn Sn 3.1478(6) 7_566
Zn Zn 3.1478(6) 7_566
Zn Sn 3.1478(6) 7_676
Zn Zn 3.1478(6) 7_676
Zn Zn 3.1478(6) 7_666
Zn Sn 3.1478(6) 7_666
Zn K 3.9112(5) 1_666
Zn K 3.9112(5) 1_566
As Sn 2.5365(3) 7_676
As Zn 2.5365(3) 7_676
As Sn 2.5365(3) 7_566
As Zn 2.5365(3) 7_566
As Sn 2.5365(3) 7_666
As Zn 2.5365(3) 7_666
As K 3.3571(4) 1_565
As K 3.3571(4) 1_665
